data_2013830
loop_
_publ_author_name
'Yilmaz, Veysel T.'
'Caglar, Sema'
'Harrison, William T. A.'

_publ_section_title
;
 Bis(saccharinato-\k<i>N</i>)zinc(II) complexes with
 <i>N</i>,<i>N</i>'-bidentate 2-aminomethylpyridine and
 2-aminoethylpyridine
;
_journal_issue 1
_journal_name_full 'Acta Crystallographica Section C'
_journal_page_first m35
_journal_page_last m38
_journal_paper_doi 10.1107/S0108270103027653
_journal_volume 60
_journal_year 2004
_chemical_formula_iupac '[Zn (C7 H4 N O3 S)2 (C7 H10 N2)]'
_chemical_formula_moiety 'C21 H18 N4 O6 S2 Zn'
_chemical_formula_sum 'C21 H18 N4 O6 S2 Zn'
_chemical_formula_weight 551.88
_chemical_name_systematic
;
(2-aminoethylpyridine-\k^2^N,N')bis(saccharinato-\kN)zinc(II)
;
_space_group_IT_number 14
_symmetry_cell_setting monoclinic
_symmetry_space_group_name_Hall '-P 2yn'
_symmetry_space_group_name_H-M 'P 1 21/n 1'
_atom_sites_solution_hydrogens geom
_atom_sites_solution_primary direct
_atom_sites_solution_secondary difmap
_audit_creation_method SHELXL-97
_cell_angle_alpha 90.00
_cell_angle_beta 100.5220(10)
_cell_angle_gamma 90.00
_cell_formula_units_Z 4
_cell_length_a 9.1654(4)
_cell_length_b 13.9784(6)
_cell_length_c 17.4679(7)
_cell_measurement_reflns_used 5706
_cell_measurement_temperature 293(2)
_cell_measurement_theta_max 29.91
_cell_measurement_theta_min 2.36
_cell_volume 2200.31(16)
_computing_cell_refinement 'SAINT (Bruker, 1999)'
_computing_data_collection 'SMART (Bruker, 1999)'
_computing_data_reduction SAINT
_computing_molecular_graphics 'ORTEP-3 (Farrugia, 1997)'
_computing_publication_material SHELXL97
_computing_structure_refinement 'SHELXL97 (Sheldrick, 1997)'
_computing_structure_solution 'SHELXS97 (Sheldrick, 1997)'
_diffrn_ambient_temperature 293(2)
_diffrn_measured_fraction_theta_full 0.997
_diffrn_measured_fraction_theta_max 0.997
_diffrn_measurement_device_type 'Bruker SMART 1000 CCD'
_diffrn_measurement_method \w
_diffrn_radiation_monochromator graphite
_diffrn_radiation_source 'fine-focus sealed tube'
_diffrn_radiation_type MoK\a
_diffrn_radiation_wavelength 0.71073
_diffrn_reflns_av_R_equivalents 0.0260
_diffrn_reflns_av_sigmaI/netI 0.0390
_diffrn_reflns_limit_h_max 12
_diffrn_reflns_limit_h_min -11
_diffrn_reflns_limit_k_max 12
_diffrn_reflns_limit_k_min -19
_diffrn_reflns_limit_l_max 24
_diffrn_reflns_limit_l_min -23
_diffrn_reflns_number 16660
_diffrn_reflns_theta_full 30.04
_diffrn_reflns_theta_max 30.04
_diffrn_reflns_theta_min 2.35
_diffrn_standards_decay_% 0
_diffrn_standards_interval_count 0
_diffrn_standards_number 0
_exptl_absorpt_coefficient_mu 1.354
_exptl_absorpt_correction_T_max 0.866
_exptl_absorpt_correction_T_min 0.586
_exptl_absorpt_correction_type multi-scan
_exptl_absorpt_process_details '(SADABS; Bruker, 1999)'
_exptl_crystal_colour colourless
_exptl_crystal_density_diffrn 1.666
_exptl_crystal_density_method 'not measured'
_exptl_crystal_description chunk
_exptl_crystal_F_000 1128
_exptl_crystal_size_max 0.44
_exptl_crystal_size_mid 0.33
_exptl_crystal_size_min 0.11
_refine_diff_density_max 0.400
_refine_diff_density_min -0.326
_refine_ls_extinction_method none
_refine_ls_goodness_of_fit_ref 0.942
_refine_ls_hydrogen_treatment constr
_refine_ls_matrix_type full
_refine_ls_number_parameters 307
_refine_ls_number_reflns 6434
_refine_ls_number_restraints 0
_refine_ls_restrained_S_all 0.942
_refine_ls_R_factor_all 0.0592
_refine_ls_R_factor_gt 0.0330
_refine_ls_shift/su_max 0.001
_refine_ls_shift/su_mean 0.000
_refine_ls_structure_factor_coef Fsqd
_refine_ls_weighting_details 'calc w=1/[\s^2^(Fo^2^)+(0.0424P)^2^] where P=(Fo^2^+2Fc^2^)/3'
_refine_ls_weighting_scheme calc
_refine_ls_wR_factor_gt 0.0728
_refine_ls_wR_factor_ref 0.0805
_reflns_number_gt 4512
_reflns_number_total 6434
_reflns_threshold_expression I>2\s(I)
_cod_data_source_file ob1151.cif
_cod_data_source_block II
_cod_original_sg_symbol_H-M 'P 21/n'
_cod_database_code 2013830
_cod_database_fobs_code 2013830

loop_
_symmetry_equiv_pos_as_xyz
'x, y, z'
'-x+1/2, y+1/2, -z+1/2'
'-x, -y, -z'
'x-1/2, -y-1/2, z-1/2'

loop_
_atom_site_label
_atom_site_fract_x
_atom_site_fract_y
_atom_site_fract_z
_atom_site_U_iso_or_equiv
_atom_site_adp_type
_atom_site_calc_flag
_atom_site_refinement_flags
_atom_site_occupancy
_atom_site_disorder_assembly
_atom_site_disorder_group
_atom_site_type_symbol
Zn1 0.32239(2) 0.538171(15) 0.289643(12) 0.03199(7) Uani d . 1 . . Zn
S1 -0.01046(6) 0.58938(4) 0.19492(3) 0.03958(12) Uani d . 1 . . S
O1 0.24893(15) 0.40557(10) 0.15034(8) 0.0429(3) Uani d . 1 . . O
O2 -0.07643(18) 0.57493(12) 0.26231(10) 0.0568(4) Uani d . 1 . . O
O3 0.00534(18) 0.68646(11) 0.17170(11) 0.0628(5) Uani d . 1 . . O
N1 0.14761(17) 0.53148(11) 0.20494(9) 0.0348(4) Uani d . 1 . . N
C1 0.1429(2) 0.45752(13) 0.15230(11) 0.0329(4) Uani d . 1 . . C
C2 -0.0048(2) 0.45082(13) 0.09994(11) 0.0334(4) Uani d . 1 . . C
C3 -0.0496(2) 0.38642(15) 0.03971(12) 0.0414(5) Uani d . 1 . . C
H3 0.0135 0.3380 0.0293 0.050 Uiso calc R 1 . . H
C4 -0.1903(2) 0.39605(17) -0.00432(13) 0.0485(5) Uani d . 1 . . C
H4 -0.2223 0.3536 -0.0449 0.058 Uiso calc R 1 . . H
C5 -0.2836(2) 0.46784(18) 0.01126(14) 0.0511(6) Uani d . 1 . . C
H5 -0.3771 0.4734 -0.0198 0.061 Uiso calc R 1 . . H
C6 -0.2422(2) 0.53192(17) 0.07182(13) 0.0465(5) Uani d . 1 . . C
H6 -0.3059 0.5798 0.0827 0.056 Uiso calc R 1 . . H
C7 -0.1005(2) 0.52090(14) 0.11537(11) 0.0352(4) Uani d . 1 . . C
S2 0.47285(5) 0.70981(4) 0.20797(3) 0.03531(11) Uani d . 1 . . S
O4 0.64442(18) 0.57233(12) 0.37928(10) 0.0578(4) Uani d . 1 . . O
O5 0.34243(17) 0.76421(12) 0.21268(10) 0.0594(5) Uani d . 1 . . O
O6 0.48760(18) 0.67848(13) 0.13182(8) 0.0562(4) Uani d . 1 . . O
N2 0.48779(17) 0.62166(11) 0.26959(9) 0.0330(3) Uani d . 1 . . N
C8 0.6140(2) 0.62947(14) 0.32633(12) 0.0370(4) Uani d . 1 . . C
C9 0.7011(2) 0.71659(14) 0.31581(11) 0.0351(4) Uani d . 1 . . C
C10 0.8330(2) 0.74771(17) 0.36012(14) 0.0475(5) Uani d . 1 . . C
H10 0.8809 0.7119 0.4022 0.057 Uiso calc R 1 . . H
C11 0.8918(3) 0.83278(18) 0.34059(15) 0.0534(6) Uani d . 1 . . C
H11 0.9812 0.8542 0.3695 0.064 Uiso calc R 1 . . H
C12 0.8211(3) 0.88708(17) 0.27895(15) 0.0526(6) Uani d . 1 . . C
H12 0.8621 0.9453 0.2680 0.063 Uiso calc R 1 . . H
C13 0.6896(2) 0.85645(15) 0.23286(13) 0.0442(5) Uani d . 1 . . C
H13 0.6417 0.8922 0.1908 0.053 Uiso calc R 1 . . H
C14 0.6337(2) 0.77015(13) 0.25283(11) 0.0333(4) Uani d . 1 . . C
N3 0.25687(17) 0.59319(11) 0.38658(9) 0.0321(3) Uani d . 1 . . N
N4 0.39238(19) 0.40864(12) 0.33288(10) 0.0382(4) Uani d . 1 . . N
H4A 0.3410 0.3631 0.3030 0.046 Uiso calc R 1 . . H
H4B 0.4887 0.4017 0.3297 0.046 Uiso calc R 1 . . H
C15 0.2517(2) 0.68840(14) 0.39606(12) 0.0388(4) Uani d . 1 . . C
H15 0.2757 0.7277 0.3572 0.047 Uiso calc R 1 . . H
C16 0.2127(2) 0.73031(15) 0.46021(12) 0.0442(5) Uani d . 1 . . C
H16 0.2115 0.7965 0.4652 0.053 Uiso calc R 1 . . H
C17 0.1754(3) 0.67217(16) 0.51706(13) 0.0481(5) Uani d . 1 . . C
H17 0.1483 0.6986 0.5613 0.058 Uiso calc R 1 . . H
C18 0.1785(2) 0.57407(16) 0.50783(12) 0.0423(5) Uani d . 1 . . C
H18 0.1526 0.5339 0.5457 0.051 Uiso calc R 1 . . H
C19 0.2203(2) 0.53578(13) 0.44196(11) 0.0326(4) Uani d . 1 . . C
C20 0.2274(2) 0.42965(14) 0.42972(13) 0.0431(5) Uani d . 1 . . C
H20A 0.1510 0.4121 0.3859 0.052 Uiso calc R 1 . . H
H20B 0.2048 0.3976 0.4754 0.052 Uiso calc R 1 . . H
C21 0.3755(3) 0.39329(15) 0.41479(12) 0.0443(5) Uani d . 1 . . C
H21A 0.4549 0.4261 0.4491 0.053 Uiso calc R 1 . . H
H21B 0.3840 0.3255 0.4267 0.053 Uiso calc R 1 . . H

loop_
_atom_site_aniso_label
_atom_site_aniso_U_11
_atom_site_aniso_U_22
_atom_site_aniso_U_33
_atom_site_aniso_U_12
_atom_site_aniso_U_13
_atom_site_aniso_U_23
Zn1 0.03876(12) 0.02832(12) 0.02931(12) -0.00321(9) 0.00735(9) -0.00036(9)
S1 0.0395(3) 0.0316(3) 0.0494(3) 0.0029(2) 0.0125(2) -0.0066(2)
O1 0.0425(8) 0.0422(8) 0.0417(8) 0.0129(6) 0.0014(6) -0.0075(6)
O2 0.0595(10) 0.0625(11) 0.0543(10) 0.0002(8) 0.0261(8) -0.0175(8)
O3 0.0590(10) 0.0286(8) 0.1002(14) 0.0024(7) 0.0130(10) 0.0011(8)
N1 0.0373(8) 0.0324(9) 0.0343(9) 0.0030(7) 0.0053(7) -0.0069(7)
C1 0.0387(10) 0.0305(10) 0.0293(9) 0.0006(8) 0.0062(8) 0.0006(7)
C2 0.0348(9) 0.0339(10) 0.0312(10) 0.0002(8) 0.0053(8) 0.0041(7)
C3 0.0470(12) 0.0414(12) 0.0348(11) -0.0007(9) 0.0046(9) -0.0032(9)
C4 0.0461(12) 0.0572(15) 0.0395(12) -0.0120(11) 0.0009(10) -0.0013(10)
C5 0.0345(11) 0.0723(17) 0.0438(13) -0.0061(11) -0.0001(9) 0.0117(12)
C6 0.0353(10) 0.0532(14) 0.0523(13) 0.0041(9) 0.0115(9) 0.0107(11)
C7 0.0359(10) 0.0349(11) 0.0361(10) -0.0017(8) 0.0098(8) 0.0033(8)
S2 0.0362(2) 0.0364(3) 0.0333(3) -0.00100(19) 0.00645(19) 0.00789(19)
O4 0.0555(10) 0.0549(10) 0.0550(10) -0.0082(8) -0.0113(8) 0.0258(8)
O5 0.0432(8) 0.0545(10) 0.0810(13) 0.0149(7) 0.0129(8) 0.0249(9)
O6 0.0674(10) 0.0717(12) 0.0294(8) -0.0193(9) 0.0083(7) -0.0028(7)
N2 0.0345(8) 0.0304(8) 0.0335(9) -0.0032(6) 0.0042(7) 0.0066(6)
C8 0.0367(10) 0.0352(11) 0.0385(11) -0.0003(8) 0.0049(8) 0.0036(8)
C9 0.0355(10) 0.0324(10) 0.0385(11) -0.0005(8) 0.0099(8) -0.0022(8)
C10 0.0403(11) 0.0496(14) 0.0511(14) -0.0055(10) 0.0044(10) -0.0028(10)
C11 0.0421(12) 0.0511(15) 0.0676(17) -0.0123(10) 0.0114(11) -0.0169(12)
C12 0.0588(14) 0.0378(12) 0.0683(17) -0.0143(11) 0.0303(13) -0.0129(11)
C13 0.0571(13) 0.0353(11) 0.0442(12) -0.0040(10) 0.0200(10) 0.0010(9)
C14 0.0387(10) 0.0291(10) 0.0350(10) -0.0025(8) 0.0142(8) -0.0039(8)
N3 0.0407(9) 0.0287(8) 0.0272(8) -0.0037(7) 0.0069(7) -0.0010(6)
N4 0.0405(9) 0.0311(9) 0.0449(10) 0.0001(7) 0.0128(8) 0.0016(7)
C15 0.0512(12) 0.0299(10) 0.0370(11) -0.0022(9) 0.0127(9) 0.0017(8)
C16 0.0582(13) 0.0320(11) 0.0430(12) 0.0041(9) 0.0111(10) -0.0039(9)
C17 0.0668(14) 0.0456(13) 0.0346(11) 0.0110(11) 0.0166(10) -0.0038(9)
C18 0.0546(12) 0.0428(12) 0.0323(11) 0.0041(10) 0.0151(9) 0.0065(9)
C19 0.0358(9) 0.0317(10) 0.0303(10) -0.0033(8) 0.0056(7) 0.0024(8)
C20 0.0612(13) 0.0298(10) 0.0419(12) -0.0091(9) 0.0196(10) 0.0027(8)
C21 0.0600(13) 0.0304(11) 0.0404(12) 0.0045(9) 0.0038(10) 0.0066(8)

loop_
_atom_type_symbol
_atom_type_description
_atom_type_scat_dispersion_real
_atom_type_scat_dispersion_imag
_atom_type_scat_source
C C 0.0033 0.0016 'International Tables Vol C Tables 4.2.6.8 and 6.1.1.4'
H H 0.0000 0.0000 'International Tables Vol C Tables 4.2.6.8 and 6.1.1.4'
N N 0.0061 0.0033 'International Tables Vol C Tables 4.2.6.8 and 6.1.1.4'
O O 0.0106 0.0060 'International Tables Vol C Tables 4.2.6.8 and 6.1.1.4'
S S 0.1246 0.1234 'International Tables Vol C Tables 4.2.6.8 and 6.1.1.4'
Zn Zn 0.2839 1.4301 'International Tables Vol C Tables 4.2.6.8 and 6.1.1.4'

loop_
_geom_angle_atom_site_label_1
_geom_angle_atom_site_label_2
_geom_angle_atom_site_label_3
_geom_angle
_geom_angle_publ_flag
N1 Zn1 N2 115.77(6) yes
N1 Zn1 N4 113.35(7) yes
N2 Zn1 N4 112.98(6) yes
N1 Zn1 N3 108.50(6) yes
N2 Zn1 N3 105.82(6) yes
N4 Zn1 N3 98.54(6) yes
O3 S1 O2 116.50(11) ?
O3 S1 N1 111.40(9) ?
O2 S1 N1 109.86(10) ?
O3 S1 C7 110.39(10) ?
O2 S1 C7 111.34(9) ?
N1 S1 C7 95.36(9) ?
C1 N1 S1 112.27(13) ?
C1 N1 Zn1 117.23(12) ?
S1 N1 Zn1 129.52(9) ?
O1 C1 N1 122.50(18) ?
O1 C1 C2 125.75(17) ?
N1 C1 C2 111.74(16) ?
C7 C2 C3 119.96(18) ?
C7 C2 C1 112.05(17) ?
C3 C2 C1 127.96(18) ?
C4 C3 C2 118.4(2) ?
C4 C3 H3 120.8 ?
C2 C3 H3 120.8 ?
C5 C4 C3 120.7(2) ?
C5 C4 H4 119.6 ?
C3 C4 H4 119.6 ?
C4 C5 C6 121.9(2) ?
C4 C5 H5 119.0 ?
C6 C5 H5 119.0 ?
C5 C6 C7 116.4(2) ?
C5 C6 H6 121.8 ?
C7 C6 H6 121.8 ?
C2 C7 C6 122.58(19) ?
C2 C7 S1 108.51(14) ?
C6 C7 S1 128.90(17) ?
O6 S2 O5 115.96(11) ?
O6 S2 N2 111.90(10) ?
O5 S2 N2 109.57(9) ?
O6 S2 C14 110.38(9) ?
O5 S2 C14 111.19(10) ?
N2 S2 C14 96.11(9) ?
C8 N2 S2 111.90(13) ?
C8 N2 Zn1 118.90(12) ?
S2 N2 Zn1 125.81(9) ?
O4 C8 N2 122.64(18) ?
O4 C8 C9 125.36(19) ?
N2 C8 C9 111.96(16) ?
C14 C9 C10 119.63(19) ?
C14 C9 C8 111.77(17) ?
C10 C9 C8 128.60(19) ?
C11 C10 C9 118.4(2) ?
C11 C10 H10 120.8 ?
C9 C10 H10 120.8 ?
C10 C11 C12 121.3(2) ?
C10 C11 H11 119.3 ?
C12 C11 H11 119.3 ?
C11 C12 C13 121.2(2) ?
C11 C12 H12 119.4 ?
C13 C12 H12 119.4 ?
C14 C13 C12 116.5(2) ?
C14 C13 H13 121.8 ?
C12 C13 H13 121.8 ?
C9 C14 C13 122.91(19) ?
C9 C14 S2 108.21(14) ?
C13 C14 S2 128.87(16) ?
C15 N3 C19 118.90(16) ?
C15 N3 Zn1 119.78(13) ?
C19 N3 Zn1 121.32(13) ?
C21 N4 Zn1 114.11(12) ?
C21 N4 H4A 108.7 ?
Zn1 N4 H4A 108.7 ?
C21 N4 H4B 108.7 ?
Zn1 N4 H4B 108.7 ?
H4A N4 H4B 107.6 ?
N3 C15 C16 123.06(18) ?
N3 C15 H15 118.5 ?
C16 C15 H15 118.5 ?
C15 C16 C17 118.4(2) ?
C15 C16 H16 120.8 ?
C17 C16 H16 120.8 ?
C16 C17 C18 119.32(19) ?
C16 C17 H17 120.3 ?
C18 C17 H17 120.3 ?
C17 C18 C19 119.67(19) ?
C17 C18 H18 120.2 ?
C19 C18 H18 120.2 ?
N3 C19 C18 120.66(18) ?
N3 C19 C20 117.63(16) ?
C18 C19 C20 121.71(17) ?
C19 C20 C21 114.76(17) ?
C19 C20 H20A 108.6 ?
C21 C20 H20A 108.6 ?
C19 C20 H20B 108.6 ?
C21 C20 H20B 108.6 ?
H20A C20 H20B 107.6 ?
N4 C21 C20 111.84(17) ?
N4 C21 H21A 109.2 ?
C20 C21 H21A 109.2 ?
N4 C21 H21B 109.2 ?
C20 C21 H21B 109.2 ?
H21A C21 H21B 107.9 ?

loop_
_geom_bond_atom_site_label_1
_geom_bond_atom_site_label_2
_geom_bond_site_symmetry_2
_geom_bond_distance
_geom_bond_publ_flag
Zn1 N1 . 1.9744(16) yes
Zn1 N2 . 1.9942(15) yes
Zn1 N4 . 2.0207(16) yes
Zn1 N3 . 2.0472(15) yes
S1 O3 . 1.4312(17) ?
S1 O2 . 1.4326(16) ?
S1 N1 . 1.6407(16) ?
S1 C7 . 1.763(2) ?
O1 C1 . 1.219(2) ?
N1 C1 . 1.379(2) ?
C1 C2 . 1.491(3) ?
C2 C7 . 1.374(3) ?
C2 C3 . 1.389(3) ?
C3 C4 . 1.382(3) ?
C3 H3 . 0.9300 ?
C4 C5 . 1.378(3) ?
C4 H4 . 0.9300 ?
C5 C6 . 1.385(3) ?
C5 H5 . 0.9300 ?
C6 C7 . 1.388(3) ?
C6 H6 . 0.9300 ?
S2 O6 . 1.4300(15) ?
S2 O5 . 1.4317(15) ?
S2 N2 . 1.6253(16) ?
S2 C14 . 1.7543(19) ?
O4 C8 . 1.215(2) ?
N2 C8 . 1.383(2) ?
C8 C9 . 1.486(3) ?
C9 C14 . 1.380(3) ?
C9 C10 . 1.381(3) ?
C10 C11 . 1.374(3) ?
C10 H10 . 0.9300 ?
C11 C12 . 1.379(3) ?
C11 H11 . 0.9300 ?
C12 C13 . 1.389(3) ?
C12 H12 . 0.9300 ?
C13 C14 . 1.380(3) ?
C13 H13 . 0.9300 ?
N3 C15 . 1.343(2) ?
N3 C19 . 1.346(2) ?
N4 C21 . 1.483(2) ?
N4 H4A . 0.9000 ?
N4 H4B . 0.9000 ?
C15 C16 . 1.369(3) ?
C15 H15 . 0.9300 ?
C16 C17 . 1.374(3) ?
C16 H16 . 0.9300 ?
C17 C18 . 1.382(3) ?
C17 H17 . 0.9300 ?
C18 C19 . 1.385(3) ?
C18 H18 . 0.9300 ?
C19 C20 . 1.502(3) ?
C20 C21 . 1.516(3) ?
C20 H20A . 0.9700 ?
C20 H20B . 0.9700 ?
C21 H21A . 0.9700 ?
C21 H21B . 0.9700 ?

loop_
_geom_hbond_atom_site_label_D
_geom_hbond_atom_site_label_H
_geom_hbond_atom_site_label_A
_geom_hbond_site_symmetry_A
_geom_hbond_distance_DH
_geom_hbond_distance_HA
_geom_hbond_distance_DA
_geom_hbond_angle_DHA
_geom_hbond_publ_flag
N4 H4A O5 2_545 0.90 2.15 2.952(2) 147.3 yes
